data_7702689
loop_
_publ_author_name
'Jung, Stefan'
'Ilg, Kerstin'
'Brandt, Carsten D.'
'Wolf, Justin'
'Werner, Helmut'

_publ_section_title
;
 A series of ruthenium(ii) complexes containing the bulky, functionalized
 trialkylphosphines tBu2PCH2XC6H5 as ligands
;
_journal_issue 3
_journal_name_full 'Journal of the Chemical Society, Dalton Transactions'
_journal_page_first 318
_journal_paper_doi 10.1039/b106243n
_journal_year 2002
_chemical_formula_sum 'C33 H55 Cl O3 P2 Ru'
_chemical_formula_weight 698.23
_space_group_IT_number 2
_space_group_name_Hall '-P 1'
_space_group_name_H-M_alt 'P -1'
_symmetry_cell_setting triclinic
_symmetry_Int_Tables_number 2
_symmetry_space_group_name_H-M 'P -1'
_atom_sites_solution_hydrogens geom
_atom_sites_solution_primary direct
_atom_sites_solution_secondary difmap
_audit_creation_method SHELXL-97
_cell_angle_alpha 79.57(3)
_cell_angle_beta 68.26(3)
_cell_angle_gamma 82.44(3)
_cell_formula_units_Z 2
_cell_length_a 11.676(2)
_cell_length_b 12.255(3)
_cell_length_c 13.537(3)
_cell_measurement_reflns_used 5000
_cell_measurement_temperature 173(2)
_cell_measurement_theta_max 25.0
_cell_measurement_theta_min 2.23
_cell_volume 1765.1(8)
_computing_cell_refinement 'IPDS (STOE)'
_computing_data_collection 'IPDS (STOE)'
_computing_data_reduction 'IPDS (STOE)'
_computing_structure_refinement 'SHELXL-97 (Sheldrick, 1997)'
_computing_structure_solution 'SHELXS-97 (Sheldrick, 1997)'
_diffrn_ambient_temperature 173(2)
_diffrn_measured_fraction_theta_full 0.941
_diffrn_measured_fraction_theta_max 0.941
_diffrn_measurement_device_type 'IPDS (STOE)'
_diffrn_measurement_method 'IPDS (STOE)'
_diffrn_radiation_monochromator graphite
_diffrn_radiation_source 'fine-focus sealed tube'
_diffrn_radiation_type MoK\a
_diffrn_radiation_wavelength 0.71073
_diffrn_reflns_av_R_equivalents 0.0533
_diffrn_reflns_av_sigmaI/netI 0.0581
_diffrn_reflns_limit_h_max 13
_diffrn_reflns_limit_h_min -13
_diffrn_reflns_limit_k_max 14
_diffrn_reflns_limit_k_min -14
_diffrn_reflns_limit_l_max 15
_diffrn_reflns_limit_l_min -15
_diffrn_reflns_number 16057
_diffrn_reflns_theta_full 25.00
_diffrn_reflns_theta_max 25.00
_diffrn_reflns_theta_min 2.18
_diffrn_standards_decay_% 0
_diffrn_standards_interval_count 0
_diffrn_standards_number 0
_exptl_absorpt_coefficient_mu 0.640
_exptl_absorpt_correction_type none
_exptl_crystal_colour yellow
_exptl_crystal_density_diffrn 1.314
_exptl_crystal_density_method 'not measured'
_exptl_crystal_description plate
_exptl_crystal_F_000 736
_exptl_crystal_size_max 0.25
_exptl_crystal_size_mid 0.25
_exptl_crystal_size_min 0.10
_refine_diff_density_max 1.924
_refine_diff_density_min -0.567
_refine_diff_density_rms 0.145
_refine_ls_extinction_coef 0.0000(8)
_refine_ls_extinction_expression Fc^*^=kFc[1+0.001xFc^2^\l^3^/sin(2\q)]^-1/4^
_refine_ls_extinction_method SHELXL
_refine_ls_goodness_of_fit_ref 0.947
_refine_ls_hydrogen_treatment mixed
_refine_ls_matrix_type full
_refine_ls_number_parameters 374
_refine_ls_number_reflns 5845
_refine_ls_number_restraints 0
_refine_ls_restrained_S_all 0.947
_refine_ls_R_factor_all 0.0699
_refine_ls_R_factor_gt 0.0509
_refine_ls_shift/su_max 2.207
_refine_ls_shift/su_mean 0.006
_refine_ls_structure_factor_coef Fsqd
_refine_ls_weighting_details 'calc w=1/[\s^2^(Fo^2^)+(0.1062P)^2^+0.0000P] where P=(Fo^2^+2Fc^2^)/3'
_refine_ls_weighting_scheme calc
_refine_ls_wR_factor_gt 0.1398
_refine_ls_wR_factor_ref 0.1464
_reflns_number_gt 4320
_reflns_number_total 5845
_reflns_threshold_expression >2sigma(I)
_cod_data_source_file b106243n.txt
_cod_data_source_block sj1cb
_cod_original_cell_volume 1765.1(6)
_cod_original_sg_symbol_H-M P-1
_cod_database_code 7702689

loop_
_symmetry_equiv_pos_as_xyz
'x, y, z'
'-x, -y, -z'

loop_
_atom_site_label
_atom_site_type_symbol
_atom_site_fract_x
_atom_site_fract_y
_atom_site_fract_z
_atom_site_U_iso_or_equiv
_atom_site_adp_type
_atom_site_occupancy
_atom_site_symmetry_multiplicity
_atom_site_calc_flag
_atom_site_refinement_flags
Ru Ru 0.63777(3) 0.78384(3) 0.25788(3) 0.02171(16) Uani 1 1 d .
P1 P 0.41639(10) 0.79784(10) 0.32204(10) 0.0228(3) Uani 1 1 d .
P2 P 0.85964(10) 0.76552(9) 0.18469(10) 0.0218(3) Uani 1 1 d .
Cl Cl 0.63705(15) 0.7416(2) 0.43970(14) 0.0720(6) Uani 1 1 d .
O1 O 0.3640(4) 0.7814(3) 0.0451(3) 0.0371(9) Uani 1 1 d .
O2 O 0.9109(4) 0.7693(4) -0.1311(3) 0.0450(10) Uani 1 1 d .
O3 O 0.6357(5) 0.9271(5) 0.0570(6) 0.0866(19) Uani 1 1 d .
C1 C 0.6368(5) 0.8705(5) 0.1334(6) 0.0383(13) Uani 1 1 d .
C2 C 0.3569(4) 0.8169(4) 0.2109(4) 0.0280(11) Uani 1 1 d .
H2A H 0.2655 0.8222 0.2427 0.034 Uiso 1 1 calc R
H2B H 0.3820 0.8894 0.1667 0.034 Uiso 1 1 calc R
C3 C 0.3958(5) 0.7292(4) 0.1359(4) 0.0304(11) Uani 1 1 d .
H3A H 0.4857 0.7088 0.1144 0.036 Uiso 1 1 calc R
H3B H 0.3507 0.6614 0.1708 0.036 Uiso 1 1 calc R
C4 C 0.9205(5) 0.7877(4) 0.0357(4) 0.0308(11) Uani 1 1 d .
H4A H 0.9079 0.8680 0.0111 0.037 Uiso 1 1 calc R
H4B H 1.0108 0.7686 0.0111 0.037 Uiso 1 1 calc R
C5 C 0.8663(5) 0.7240(4) -0.0196(4) 0.0354(12) Uani 1 1 d .
H5A H 0.8928 0.6439 -0.0099 0.042 Uiso 1 1 calc R
H5B H 0.7749 0.7326 0.0104 0.042 Uiso 1 1 calc R
C10 C 0.3694(5) 0.7188(4) -0.0310(4) 0.0282(11) Uani 1 1 d .
C11 C 0.3531(6) 0.7803(5) -0.1219(5) 0.0460(15) Uani 1 1 d .
H11 H 0.3424 0.8591 -0.1278 0.055 Uiso 1 1 calc R
C12 C 0.3521(7) 0.7284(5) -0.2043(6) 0.0584(18) Uani 1 1 d .
H12 H 0.3419 0.7712 -0.2668 0.070 Uiso 1 1 calc R
C13 C 0.3659(6) 0.6140(5) -0.1947(5) 0.0457(15) Uani 1 1 d .
H13 H 0.3653 0.5774 -0.2507 0.055 Uiso 1 1 calc R
C14 C 0.3805(5) 0.5539(5) -0.1052(5) 0.0398(13) Uani 1 1 d .
H14 H 0.3892 0.4751 -0.0991 0.048 Uiso 1 1 calc R
C15 C 0.3830(5) 0.6048(4) -0.0219(4) 0.0336(12) Uani 1 1 d .
H15 H 0.3940 0.5613 0.0401 0.040 Uiso 1 1 calc R
C20 C 0.8625(5) 0.7342(5) -0.1972(4) 0.0346(12) Uani 1 1 d .
C21 C 0.9299(6) 0.7556(6) -0.3063(5) 0.0500(16) Uani 1 1 d .
H21 H 1.0057 0.7901 -0.3304 0.060 Uiso 1 1 calc R
C22 C 0.8872(6) 0.7270(7) -0.3803(5) 0.0583(19) Uani 1 1 d .
H22 H 0.9336 0.7420 -0.4549 0.070 Uiso 1 1 calc R
C23 C 0.7778(6) 0.6768(5) -0.3455(5) 0.0487(16) Uani 1 1 d .
H23 H 0.7486 0.6570 -0.3962 0.058 Uiso 1 1 calc R
C24 C 0.7112(6) 0.6556(5) -0.2385(5) 0.0494(16) Uani 1 1 d .
H24 H 0.6352 0.6216 -0.2150 0.059 Uiso 1 1 calc R
C25 C 0.7530(6) 0.6830(5) -0.1637(5) 0.0446(14) Uani 1 1 d .
H25 H 0.7065 0.6666 -0.0892 0.053 Uiso 1 1 calc R
C30 C 0.3435(5) 0.9295(4) 0.3840(5) 0.0361(13) Uani 1 1 d .
C31 C 0.2025(6) 0.9424(6) 0.4204(6) 0.0589(19) Uani 1 1 d .
H31A H 0.1675 0.8814 0.4775 0.088 Uiso 1 1 calc R
H31B H 0.1772 0.9403 0.3594 0.088 Uiso 1 1 calc R
H31C H 0.1725 1.0136 0.4475 0.088 Uiso 1 1 calc R
C32 C 0.3818(9) 0.9363(7) 0.4766(8) 0.083(3) Uani 1 1 d .
H32A H 0.3537 1.0093 0.5004 0.124 Uiso 1 1 calc R
H32B H 0.4721 0.9262 0.4541 0.124 Uiso 1 1 calc R
H32C H 0.3448 0.8780 0.5360 0.124 Uiso 1 1 calc R
C33 C 0.3952(9) 1.0273(5) 0.2972(7) 0.090(3) Uani 1 1 d .
H33A H 0.3733 1.0963 0.3291 0.135 Uiso 1 1 calc R
H33B H 0.3602 1.0328 0.2408 0.135 Uiso 1 1 calc R
H33C H 0.4854 1.0155 0.2660 0.135 Uiso 1 1 calc R
C40 C 0.3405(5) 0.6707(4) 0.4136(4) 0.0310(11) Uani 1 1 d .
C41 C 0.4259(5) 0.5687(4) 0.3744(5) 0.0408(14) Uani 1 1 d .
H41A H 0.5061 0.5727 0.3807 0.061 Uiso 1 1 calc R
H41B H 0.4375 0.5673 0.2992 0.061 Uiso 1 1 calc R
H41C H 0.3884 0.5008 0.4185 0.061 Uiso 1 1 calc R
C42 C 0.3269(6) 0.6702(6) 0.5314(5) 0.0482(15) Uani 1 1 d .
H42A H 0.2597 0.7243 0.5636 0.072 Uiso 1 1 calc R
H42B H 0.4043 0.6901 0.5338 0.072 Uiso 1 1 calc R
H42C H 0.3081 0.5958 0.5716 0.072 Uiso 1 1 calc R
C43 C 0.2118(5) 0.6585(5) 0.4126(5) 0.0465(15) Uani 1 1 d .
H43A H 0.1772 0.5923 0.4621 0.070 Uiso 1 1 calc R
H43B H 0.2185 0.6511 0.3398 0.070 Uiso 1 1 calc R
H43C H 0.1575 0.7245 0.4353 0.070 Uiso 1 1 calc R
C50 C 0.9283(4) 0.8837(4) 0.2125(4) 0.0276(10) Uani 1 1 d .
C51 C 1.0599(5) 0.9047(5) 0.1355(5) 0.0442(14) Uani 1 1 d .
H51A H 1.0895 0.9659 0.1551 0.066 Uiso 1 1 calc R
H51B H 1.0605 0.9243 0.0619 0.066 Uiso 1 1 calc R
H51C H 1.1141 0.8372 0.1402 0.066 Uiso 1 1 calc R
C52 C 0.9263(6) 0.8678(5) 0.3271(5) 0.0474(15) Uani 1 1 d .
H52A H 0.9850 0.8057 0.3369 0.071 Uiso 1 1 calc R
H52B H 0.8430 0.8515 0.3773 0.071 Uiso 1 1 calc R
H52C H 0.9496 0.9359 0.3410 0.071 Uiso 1 1 calc R
C53 C 0.8452(5) 0.9891(4) 0.1969(5) 0.0408(13) Uani 1 1 d .
H53A H 0.7607 0.9796 0.2479 0.061 Uiso 1 1 calc R
H53B H 0.8451 1.0012 0.1233 0.061 Uiso 1 1 calc R
H53C H 0.8769 1.0534 0.2095 0.061 Uiso 1 1 calc R
C60 C 0.9379(5) 0.6255(4) 0.2202(4) 0.0308(11) Uani 1 1 d .
C61 C 0.9237(10) 0.6007(6) 0.3372(6) 0.080(3) Uani 1 1 d .
H61A H 0.9567 0.5245 0.3529 0.120 Uiso 1 1 calc R
H61B H 0.8360 0.6088 0.3818 0.120 Uiso 1 1 calc R
H61C H 0.9692 0.6529 0.3531 0.120 Uiso 1 1 calc R
C62 C 0.8727(9) 0.5373(5) 0.2000(8) 0.080(3) Uani 1 1 d .
H62A H 0.9058 0.4633 0.2228 0.121 Uiso 1 1 calc R
H62B H 0.8863 0.5456 0.1232 0.121 Uiso 1 1 calc R
H62C H 0.7839 0.5459 0.2410 0.121 Uiso 1 1 calc R
C63 C 1.0740(7) 0.6146(7) 0.1543(10) 0.114(5) Uani 1 1 d .
H63A H 1.1178 0.6644 0.1748 0.171 Uiso 1 1 calc R
H63B H 1.0861 0.6347 0.0779 0.171 Uiso 1 1 calc R
H63C H 1.1064 0.5376 0.1676 0.171 Uiso 1 1 calc R

loop_
_atom_site_aniso_label
_atom_site_aniso_U_11
_atom_site_aniso_U_22
_atom_site_aniso_U_33
_atom_site_aniso_U_23
_atom_site_aniso_U_13
_atom_site_aniso_U_12
Ru 0.0193(2) 0.0280(2) 0.0197(2) -0.00311(14) -0.00917(15) -0.00146(13)
P1 0.0190(6) 0.0290(6) 0.0227(7) -0.0080(5) -0.0090(5) 0.0006(5)
P2 0.0175(6) 0.0285(6) 0.0198(6) -0.0017(5) -0.0073(5) -0.0036(5)
Cl 0.0327(8) 0.1454(19) 0.0351(9) -0.0004(10) -0.0148(7) -0.0064(9)
O1 0.056(2) 0.0334(18) 0.031(2) -0.0078(16) -0.0267(19) 0.0055(16)
O2 0.046(2) 0.073(3) 0.021(2) -0.0039(18) -0.0116(18) -0.025(2)
O3 0.046(3) 0.081(4) 0.121(6) -0.023(4) -0.011(3) -0.009(3)
C1 0.019(3) 0.043(3) 0.055(4) -0.017(3) -0.011(3) -0.004(2)
C2 0.025(2) 0.036(3) 0.026(3) -0.008(2) -0.013(2) 0.003(2)
C3 0.033(3) 0.037(3) 0.025(3) -0.002(2) -0.016(2) 0.002(2)
C4 0.025(3) 0.041(3) 0.025(3) -0.003(2) -0.007(2) -0.005(2)
C5 0.045(3) 0.039(3) 0.019(3) -0.004(2) -0.007(2) -0.004(2)
C10 0.030(3) 0.038(3) 0.020(3) -0.009(2) -0.012(2) 0.001(2)
C11 0.070(4) 0.036(3) 0.041(3) -0.005(3) -0.032(3) 0.005(3)
C12 0.072(5) 0.042(3) 0.067(5) 0.000(3) -0.038(4) 0.005(3)
C13 0.046(3) 0.047(3) 0.051(4) -0.022(3) -0.020(3) 0.004(3)
C14 0.046(3) 0.035(3) 0.039(3) -0.011(2) -0.015(3) 0.002(2)
C15 0.039(3) 0.035(3) 0.026(3) -0.004(2) -0.014(2) 0.005(2)
C20 0.034(3) 0.047(3) 0.020(3) -0.007(2) -0.008(2) 0.001(2)
C21 0.042(3) 0.085(5) 0.023(3) -0.007(3) -0.010(3) -0.009(3)
C22 0.047(4) 0.101(6) 0.022(3) -0.012(3) -0.010(3) 0.006(4)
C23 0.058(4) 0.064(4) 0.036(3) -0.020(3) -0.030(3) 0.011(3)
C24 0.051(4) 0.060(4) 0.043(4) -0.001(3) -0.024(3) -0.015(3)
C25 0.050(4) 0.063(4) 0.025(3) -0.006(3) -0.015(3) -0.016(3)
C30 0.032(3) 0.037(3) 0.041(3) -0.020(2) -0.010(2) 0.006(2)
C31 0.040(4) 0.070(4) 0.074(5) -0.042(4) -0.022(3) 0.020(3)
C32 0.110(7) 0.077(5) 0.108(7) -0.068(5) -0.080(6) 0.035(5)
C33 0.098(7) 0.035(3) 0.093(6) -0.026(4) 0.024(5) -0.003(4)
C40 0.027(3) 0.041(3) 0.026(3) -0.003(2) -0.010(2) -0.008(2)
C41 0.044(3) 0.034(3) 0.040(3) 0.005(2) -0.014(3) -0.006(2)
C42 0.048(4) 0.069(4) 0.026(3) 0.003(3) -0.011(3) -0.017(3)
C43 0.036(3) 0.066(4) 0.041(4) 0.001(3) -0.017(3) -0.020(3)
C50 0.028(3) 0.033(2) 0.025(3) -0.002(2) -0.013(2) -0.007(2)
C51 0.031(3) 0.052(3) 0.050(4) -0.010(3) -0.011(3) -0.012(2)
C52 0.064(4) 0.053(3) 0.037(3) -0.003(3) -0.028(3) -0.021(3)
C53 0.044(3) 0.037(3) 0.051(4) -0.009(3) -0.026(3) -0.004(2)
C60 0.026(3) 0.032(3) 0.035(3) -0.004(2) -0.011(2) 0.000(2)
C61 0.137(8) 0.056(4) 0.058(5) -0.007(4) -0.062(5) 0.032(5)
C62 0.126(8) 0.029(3) 0.123(8) -0.002(4) -0.094(7) 0.004(4)
C63 0.033(4) 0.058(5) 0.179(11) 0.039(6) 0.013(5) 0.019(3)

loop_
_atom_type_symbol
_atom_type_description
_atom_type_scat_dispersion_real
_atom_type_scat_dispersion_imag
_atom_type_scat_source
C C 0.0033 0.0016 'International Tables Vol C Tables 4.2.6.8 and 6.1.1.4'
H H 0.0000 0.0000 'International Tables Vol C Tables 4.2.6.8 and 6.1.1.4'
Cl Cl 0.1484 0.1585 'International Tables Vol C Tables 4.2.6.8 and 6.1.1.4'
Ru Ru -1.2594 0.8363 'International Tables Vol C Tables 4.2.6.8 and 6.1.1.4'
O O 0.0106 0.0060 'International Tables Vol C Tables 4.2.6.8 and 6.1.1.4'
P P 0.1023 0.0942 'International Tables Vol C Tables 4.2.6.8 and 6.1.1.4'

loop_
_geom_angle_atom_site_label_1
_geom_angle_atom_site_label_2
_geom_angle_atom_site_label_3
_geom_angle
C1 Ru P1 88.55(17)
C1 Ru P2 89.62(17)
P1 Ru P2 176.66(5)
C1 Ru Cl 157.26(19)
P1 Ru Cl 91.16(6)
P2 Ru Cl 91.61(6)
C2 P1 C40 104.0(2)
C2 P1 C30 100.0(2)
C40 P1 C30 110.6(2)
C2 P1 Ru 111.80(16)
C40 P1 Ru 115.16(16)
C30 P1 Ru 113.78(18)
C4 P2 C50 100.5(2)
C4 P2 C60 103.4(2)
C50 P2 C60 111.0(2)
C4 P2 Ru 112.28(17)
C50 P2 Ru 111.08(16)
C60 P2 Ru 117.04(16)
C10 O1 C3 119.3(4)
C20 O2 C5 117.8(4)
O3 C1 Ru 178.1(6)
C3 C2 P1 118.3(3)
O1 C3 C2 104.3(4)
C5 C4 P2 117.2(4)
O2 C5 C4 106.6(4)
O1 C10 C15 126.2(4)
O1 C10 C11 114.2(5)
C15 C10 C11 119.5(5)
C12 C11 C10 120.8(5)
C13 C12 C11 119.3(6)
C14 C13 C12 119.7(6)
C13 C14 C15 121.8(5)
C10 C15 C14 118.8(5)
O2 C20 C25 125.5(5)
O2 C20 C21 115.5(5)
C25 C20 C21 118.9(6)
C22 C21 C20 120.3(6)
C23 C22 C21 119.9(6)
C24 C23 C22 120.0(7)
C23 C24 C25 120.7(6)
C24 C25 C20 120.1(6)
C32 C30 C31 109.3(6)
C32 C30 C33 107.4(7)
C31 C30 C33 108.2(6)
C32 C30 P1 110.8(4)
C31 C30 P1 114.4(4)
C33 C30 P1 106.4(4)
C43 C40 C41 109.0(5)
C43 C40 C42 107.4(5)
C41 C40 C42 107.4(5)
C43 C40 P1 113.4(4)
C41 C40 P1 106.9(3)
C42 C40 P1 112.4(4)
C52 C50 C51 108.7(5)
C52 C50 C53 107.9(5)
C51 C50 C53 107.5(4)
C52 C50 P2 112.6(4)
C51 C50 P2 114.0(4)
C53 C50 P2 105.8(3)
C63 C60 C61 107.9(7)
C63 C60 C62 109.5(7)
C61 C60 C62 106.5(6)
C63 C60 P2 113.1(4)
C61 C60 P2 112.9(4)
C62 C60 P2 106.8(4)

loop_
_geom_bond_atom_site_label_1
_geom_bond_atom_site_label_2
_geom_bond_distance
Ru C1 1.825(7)
Ru P1 2.3959(14)
Ru P2 2.4021(14)
Ru Cl 2.4187(18)
P1 C2 1.845(5)
P1 C40 1.897(5)
P1 C30 1.906(5)
P2 C4 1.854(5)
P2 C50 1.900(5)
P2 C60 1.904(5)
O1 C10 1.370(6)
O1 C3 1.431(6)
O2 C20 1.372(7)
O2 C5 1.431(6)
O3 C1 1.140(9)
C2 C3 1.522(7)
C4 C5 1.505(8)
C10 C15 1.373(7)
C10 C11 1.386(8)
C11 C12 1.385(10)
C12 C13 1.377(9)
C13 C14 1.355(9)
C14 C15 1.395(8)
C20 C25 1.383(8)
C20 C21 1.387(8)
C21 C22 1.384(10)
C22 C23 1.375(10)
C23 C24 1.361(9)
C24 C25 1.381(9)
C30 C32 1.498(10)
C30 C31 1.528(8)
C30 C33 1.529(9)
C40 C43 1.535(7)
C40 C41 1.537(8)
C40 C42 1.541(8)
C50 C52 1.520(8)
C50 C51 1.527(7)
C50 C53 1.542(7)
C60 C63 1.508(8)
C60 C61 1.508(9)
C60 C62 1.517(9)

loop_
_geom_torsion_atom_site_label_1
_geom_torsion_atom_site_label_2
_geom_torsion_atom_site_label_3
_geom_torsion_atom_site_label_4
_geom_torsion
C1 Ru P1 C2 28.7(3)
P2 Ru P1 C2 -27.9(8)
Cl Ru P1 C2 -174.01(18)
C1 Ru P1 C40 147.1(3)
P2 Ru P1 C40 90.5(8)
Cl Ru P1 C40 -55.6(2)
C1 Ru P1 C30 -83.7(3)
P2 Ru P1 C30 -140.3(8)
Cl Ru P1 C30 73.6(2)
C1 Ru P2 C4 -23.8(3)
P1 Ru P2 C4 32.8(8)
Cl Ru P2 C4 178.86(19)
C1 Ru P2 C50 87.8(2)
P1 Ru P2 C50 144.4(8)
Cl Ru P2 C50 -69.49(18)
C1 Ru P2 C60 -143.2(3)
P1 Ru P2 C60 -86.6(8)
Cl Ru P2 C60 59.5(2)
P1 Ru C1 O3 82(16)
P2 Ru C1 O3 -100(16)
Cl Ru C1 O3 -7(17)
C40 P1 C2 C3 -67.1(4)
C30 P1 C2 C3 178.6(4)
Ru P1 C2 C3 57.8(4)
C10 O1 C3 C2 -170.0(4)
P1 C2 C3 O1 -164.8(3)
C50 P2 C4 C5 -168.1(4)
C60 P2 C4 C5 77.1(4)
Ru P2 C4 C5 -50.0(4)
C20 O2 C5 C4 -172.3(4)
P2 C4 C5 O2 169.9(3)
C3 O1 C10 C15 11.6(8)
C3 O1 C10 C11 -171.7(5)
O1 C10 C11 C12 -177.9(6)
C15 C10 C11 C12 -0.9(9)
C10 C11 C12 C13 0.9(11)
C11 C12 C13 C14 -0.1(10)
C12 C13 C14 C15 -0.6(10)
O1 C10 C15 C14 176.8(5)
C11 C10 C15 C14 0.3(8)
C13 C14 C15 C10 0.5(9)
C5 O2 C20 C25 18.5(8)
C5 O2 C20 C21 -163.2(5)
O2 C20 C21 C22 -177.8(6)
C25 C20 C21 C22 0.6(9)
C20 C21 C22 C23 -0.2(10)
C21 C22 C23 C24 0.2(10)
C22 C23 C24 C25 -0.6(10)
C23 C24 C25 C20 1.1(10)
O2 C20 C25 C24 177.2(5)
C21 C20 C25 C24 -1.1(9)
C2 P1 C30 C32 -178.1(6)
C40 P1 C30 C32 72.7(6)
Ru P1 C30 C32 -58.8(6)
C2 P1 C30 C31 57.8(5)
C40 P1 C30 C31 -51.4(5)
Ru P1 C30 C31 177.2(4)
C2 P1 C30 C33 -61.6(6)
C40 P1 C30 C33 -170.8(5)
Ru P1 C30 C33 57.7(6)
C2 P1 C40 C43 -31.5(5)
C30 P1 C40 C43 75.1(5)
Ru P1 C40 C43 -154.1(4)
C2 P1 C40 C41 88.8(4)
C30 P1 C40 C41 -164.6(4)
Ru P1 C40 C41 -33.9(4)
C2 P1 C40 C42 -153.6(4)
C30 P1 C40 C42 -47.0(5)
Ru P1 C40 C42 83.8(4)
C4 P2 C50 C52 -163.1(4)
C60 P2 C50 C52 -54.1(5)
Ru P2 C50 C52 78.0(4)
C4 P2 C50 C51 -38.7(4)
C60 P2 C50 C51 70.2(4)
Ru P2 C50 C51 -157.7(3)
C4 P2 C50 C53 79.3(4)
C60 P2 C50 C53 -171.8(3)
Ru P2 C50 C53 -39.7(4)
C4 P2 C60 C63 44.9(7)
C50 P2 C60 C63 -62.1(7)
Ru P2 C60 C63 168.9(6)
C4 P2 C60 C61 167.7(5)
C50 P2 C60 C61 60.7(6)
Ru P2 C60 C61 -68.2(6)
C4 P2 C60 C62 -75.6(5)
C50 P2 C60 C62 177.4(5)
Ru P2 C60 C62 48.5(5)
